data_7056621
loop_
_publ_author_name
'Raje, Sakthi'
'Mani, Kalaikodikumaran'
'MinnathParsutkar, Mahesh'
'Angamuthu, Raja'

_publ_section_title
;
 Metal ions as external stimuli in stereoselective self-sorting of
 koneramines and thiokoneramines
;
_journal_name_full 'New J. Chem.'
_journal_paper_doi 10.1039/C7NJ01941F
_journal_year 2017
_chemical_formula_moiety 'C22 H24 Cl2 N4 S Zn, C2 H3 N'
_chemical_formula_sum 'C24 H27 Cl2 N5 S Zn'
_chemical_formula_weight 553.83
_space_group_crystal_system monoclinic
_space_group_IT_number 14
_space_group_name_Hall '-P 2ybc'
_space_group_name_H-M_alt 'P 1 21/c 1'
_symmetry_space_group_name_Hall '-P 2ybc'
_symmetry_space_group_name_H-M 'P 1 21/c 1'
_atom_sites_solution_hydrogens geom
_audit_creation_method SHELXL-2014/7
_audit_update_record
;
2017-09-04 deposited with the CCDC.
2017-09-06 downloaded from the CCDC.
;
_cell_angle_alpha 90
_cell_angle_beta 100.796(3)
_cell_angle_gamma 90
_cell_formula_units_Z 8
_cell_length_a 36.547(7)
_cell_length_b 10.4667(19)
_cell_length_c 13.743(2)
_cell_measurement_reflns_used 8388
_cell_measurement_temperature 123(2)
_cell_measurement_theta_max 27.929
_cell_measurement_theta_min 2.269
_cell_volume 5164.0(16)
_computing_cell_refinement 'Bruker Apex 2'
_computing_data_collection 'Bruker Apex 2'
_computing_data_reduction 'Bruker Apex 2'
_computing_molecular_graphics 'Bruker SHELXTL (Sheldrick, 2008)'
_computing_publication_material 'Bruker SHELXTL (Sheldrick, 2008)'
_computing_structure_refinement 'SHELXL-2014/7 (Sheldrick, 2008)'
_computing_structure_solution 'Sir92 (Altomare et al. 1993)'
_diffrn_ambient_temperature 100(2)
_diffrn_measured_fraction_theta_full 0.991
_diffrn_measured_fraction_theta_max 0.928
_diffrn_measurement_device_type 'Bruker Apex 2'
_diffrn_measurement_method '\w scans'
_diffrn_radiation_type MoK\a
_diffrn_radiation_wavelength 0.71073
_diffrn_reflns_av_R_equivalents 0.0490
_diffrn_reflns_av_unetI/netI 0.0635
_diffrn_reflns_Laue_measured_fraction_full 0.991
_diffrn_reflns_Laue_measured_fraction_max 0.928
_diffrn_reflns_limit_h_max 40
_diffrn_reflns_limit_h_min -47
_diffrn_reflns_limit_k_max 10
_diffrn_reflns_limit_k_min -13
_diffrn_reflns_limit_l_max 17
_diffrn_reflns_limit_l_min -17
_diffrn_reflns_number 30719
_diffrn_reflns_point_group_measured_fraction_full 0.991
_diffrn_reflns_point_group_measured_fraction_max 0.928
_diffrn_reflns_theta_full 25.500
_diffrn_reflns_theta_max 28.323
_diffrn_reflns_theta_min 2.027
_exptl_absorpt_coefficient_mu 1.261
_exptl_absorpt_correction_T_max 1.000
_exptl_absorpt_correction_T_min 0.669
_exptl_absorpt_correction_type multi-scan
_exptl_absorpt_process_details 'Sadabs (Sheldrick, 1996)'
_exptl_crystal_colour colorless
_exptl_crystal_density_diffrn 1.425
_exptl_crystal_description prism
_exptl_crystal_F_000 2288
_exptl_crystal_size_max 0.23
_exptl_crystal_size_mid 0.19
_exptl_crystal_size_min 0.13
_refine_diff_density_max 0.951
_refine_diff_density_min -0.685
_refine_diff_density_rms 0.126
_refine_ls_extinction_method none
_refine_ls_goodness_of_fit_ref 1.107
_refine_ls_hydrogen_treatment constr
_refine_ls_matrix_type full
_refine_ls_number_parameters 603
_refine_ls_number_reflns 11932
_refine_ls_number_restraints 12
_refine_ls_restrained_S_all 1.106
_refine_ls_R_factor_all 0.0833
_refine_ls_R_factor_gt 0.0557
_refine_ls_shift/su_max 0.001
_refine_ls_shift/su_mean 0.000
_refine_ls_structure_factor_coef Fsqd
_refine_ls_weighting_details 'w=1/[\s^2^(Fo^2^)+(0.0181P)^2^+20.4431P] where P=(Fo^2^+2Fc^2^)/3'
_refine_ls_weighting_scheme calc
_refine_ls_wR_factor_gt 0.1130
_refine_ls_wR_factor_ref 0.1439
_reflns_Friedel_coverage 0.000
_reflns_number_gt 8802
_reflns_number_total 11932
_reflns_threshold_expression 'I > 2\s(I)'
_cod_data_source_file c7nj01941f2.cif
_cod_data_source_block anti-[Zn(LPhSEt)Cl2]CH3CN
_cod_database_code 7056621
_shelx_shelxl_version_number 2014/7
_shelx_space_group_comment
;
The symmetry employed for this shelxl refinement is uniquely defined
by the following loop, which should always be used as a source of
symmetry information in preference to the above space-group names.
They are only intended as comments.
;

loop_
_space_group_symop_operation_xyz
'x, y, z'
'-x, y+1/2, -z+1/2'
'-x, -y, -z'
'x, -y-1/2, z-1/2'

loop_
_atom_site_label
_atom_site_type_symbol
_atom_site_fract_x
_atom_site_fract_y
_atom_site_fract_z
_atom_site_U_iso_or_equiv
_atom_site_adp_type
_atom_site_occupancy
_atom_site_site_symmetry_order
_atom_site_calc_flag
_atom_site_refinement_flags_posn
_atom_site_refinement_flags_adp
_atom_site_refinement_flags_occupancy
_atom_site_disorder_assembly
_atom_site_disorder_group
Zn1 Zn 0.90462(2) 0.49911(4) 0.55274(3) 0.01992(12) Uani 1 1 d . . . . .
Cl1A Cl 0.89918(3) 0.61715(10) 0.41183(8) 0.0313(2) Uani 1 1 d . . . . .
Cl2A Cl 0.93303(3) 0.31002(10) 0.53493(8) 0.0302(2) Uani 1 1 d . . . . .
S1A S 0.91985(3) 0.46473(10) 0.82532(8) 0.0286(2) Uani 1 1 d . . . . .
N1A N 0.84885(10) 0.4315(3) 0.5339(3) 0.0255(8) Uani 1 1 d . . . . .
N2A N 0.88015(9) 0.5996(3) 0.6689(2) 0.0185(7) Uani 1 1 d . . . . .
N3A N 0.95027(10) 0.6005(3) 0.6374(3) 0.0243(8) Uani 1 1 d . . . . .
N4A N 0.82358(10) 0.6412(3) 0.7207(3) 0.0225(7) Uani 1 1 d . . . . .
C1A C 0.83364(13) 0.3664(4) 0.4524(3) 0.0300(10) Uani 1 1 d . . . . .
H1AA H 0.8494 0.3375 0.4093 0.036 Uiso 1 1 calc R U . . .
C2A C 0.79596(13) 0.3394(4) 0.4285(4) 0.0310(10) Uani 1 1 d . . . . .
H2AA H 0.7860 0.2939 0.3697 0.037 Uiso 1 1 calc R U . . .
C3A C 0.77338(13) 0.3797(4) 0.4916(3) 0.0269(9) Uani 1 1 d . . . . .
H3AA H 0.7475 0.3603 0.4782 0.032 Uiso 1 1 calc R U . . .
C4A C 0.78896(12) 0.4501(4) 0.5761(3) 0.0257(9) Uani 1 1 d . . . . .
H4AA H 0.7736 0.4820 0.6194 0.031 Uiso 1 1 calc R U . . .
C5A C 0.82663(12) 0.4723(4) 0.5955(3) 0.0224(8) Uani 1 1 d . . . . .
C6A C 0.84611(11) 0.5397(4) 0.6892(3) 0.0226(8) Uani 1 1 d . . . . .
H6AA H 0.8527 0.4759 0.7438 0.027 Uiso 1 1 calc R U . . .
C7A C 0.91006(12) 0.6161(4) 0.7582(3) 0.0234(9) Uani 1 1 d . . . . .
H7AA H 0.9028 0.6832 0.8028 0.028 Uiso 1 1 calc R U . . .
C8A C 0.94487(12) 0.6553(4) 0.7218(3) 0.0239(9) Uani 1 1 d . . . . .
C9A C 0.97054(13) 0.7406(5) 0.7741(3) 0.0325(10) Uani 1 1 d . . . . .
H9AA H 0.9661 0.7799 0.8330 0.039 Uiso 1 1 calc R U . . .
C10A C 1.00258(14) 0.7666(6) 0.7382(4) 0.0417(13) Uani 1 1 d . . . . .
H10A H 1.0207 0.8237 0.7728 0.050 Uiso 1 1 calc R U . . .
C11A C 1.00817(14) 0.7091(5) 0.6517(4) 0.0369(11) Uani 1 1 d . . . . .
H11A H 1.0300 0.7263 0.6258 0.044 Uiso 1 1 calc R U . . .
C12A C 0.98135(13) 0.6260(5) 0.6034(3) 0.0328(10) Uani 1 1 d . . . . .
H12A H 0.9852 0.5858 0.5442 0.039 Uiso 1 1 calc R U . . .
C13A C 0.86580(12) 0.7285(4) 0.6299(3) 0.0242(9) Uani 1 1 d . . . . .
H13A H 0.8543 0.7231 0.5589 0.029 Uiso 1 1 calc R U . . .
H13B H 0.8862 0.7919 0.6382 0.029 Uiso 1 1 calc R U . . .
C14A C 0.83696(12) 0.7649(4) 0.6917(3) 0.0231(9) Uani 1 1 d . . . . .
H14A H 0.8484 0.8154 0.7505 0.028 Uiso 1 1 calc R U . . .
H14B H 0.8164 0.8150 0.6521 0.028 Uiso 1 1 calc R U . . .
C15A C 0.80745(11) 0.6304(4) 0.8049(3) 0.0222(8) Uani 1 1 d . . . . .
C16A C 0.80265(13) 0.5119(4) 0.8483(3) 0.0285(10) Uani 1 1 d . . . . .
H16A H 0.8109 0.4362 0.8209 0.034 Uiso 1 1 calc R U . . .
C17A C 0.78598(13) 0.5039(4) 0.9305(3) 0.0314(10) Uani 1 1 d . . . . .
H17A H 0.7836 0.4231 0.9602 0.038 Uiso 1 1 calc R U . . .
C18A C 0.77256(13) 0.6132(5) 0.9704(3) 0.0305(10) Uani 1 1 d . . . . .
H18A H 0.7607 0.6073 1.0262 0.037 Uiso 1 1 calc R U . . .
C19A C 0.77686(12) 0.7294(4) 0.9274(3) 0.0280(10) Uani 1 1 d . . . . .
H19A H 0.7676 0.8041 0.9538 0.034 Uiso 1 1 calc R U . . .
C20A C 0.79438(12) 0.7403(4) 0.8464(3) 0.0268(9) Uani 1 1 d . . . . .
H20A H 0.7975 0.8220 0.8190 0.032 Uiso 1 1 calc R U . . .
C21A C 0.90788(14) 0.5038(4) 0.9452(3) 0.0314(10) Uani 1 1 d . . . . .
H21A H 0.8871 0.5661 0.9351 0.038 Uiso 1 1 calc R U . . .
H21B H 0.8992 0.4255 0.9742 0.038 Uiso 1 1 calc R U . . .
C22A C 0.94023(17) 0.5588(5) 1.0168(4) 0.0454(13) Uani 1 1 d . . . . .
H22A H 0.9326 0.5766 1.0801 0.068 Uiso 1 1 calc R U . . .
H22B H 0.9483 0.6384 0.9896 0.068 Uiso 1 1 calc R U . . .
H22C H 0.9609 0.4975 1.0272 0.068 Uiso 1 1 calc R U . . .
Zn2 Zn 0.59539(2) 0.50552(4) 0.13534(3) 0.02110(12) Uani 1 1 d . . . . .
Cl1B Cl 0.57194(4) 0.30665(10) 0.10959(9) 0.0364(3) Uani 1 1 d . . . . .
Cl2B Cl 0.59483(4) 0.61242(12) -0.00874(9) 0.0402(3) Uani 1 1 d . . . . .
S1B S 0.58046(3) 0.45510(10) 0.39713(8) 0.0267(2) Uani 1 1 d . . . . .
N1B N 0.65356(11) 0.4575(3) 0.1628(3) 0.0274(8) Uani 1 1 d . . . . .
N2B N 0.61846(10) 0.5988(3) 0.2791(2) 0.0197(7) Uani 1 1 d . . . . .
N3B N 0.54889(10) 0.5994(3) 0.1758(3) 0.0268(8) Uani 1 1 d . . . . .
N4B N 0.67333(10) 0.6279(3) 0.3956(2) 0.0232(7) Uani 1 1 d . . . . .
C1B C 0.67101(14) 0.4123(5) 0.0919(3) 0.0349(11) Uani 1 1 d . . . . .
H1BA H 0.6563 0.3865 0.0305 0.042 Uiso 1 1 calc R U . . .
C2B C 0.70892(14) 0.4017(5) 0.1041(3) 0.0347(11) Uani 1 1 d . . . . .
H2BA H 0.7202 0.3697 0.0521 0.042 Uiso 1 1 calc R U . . .
C3B C 0.73060(14) 0.4382(4) 0.1934(3) 0.0323(10) Uani 1 1 d . . . . .
H3BA H 0.7570 0.4313 0.2042 0.039 Uiso 1 1 calc R U . . .
C4B C 0.71269(12) 0.4855(4) 0.2674(3) 0.0250(9) Uani 1 1 d . . . . .
H4BA H 0.7268 0.5123 0.3293 0.030 Uiso 1 1 calc R U . . .
C5B C 0.67441(12) 0.4929(4) 0.2495(3) 0.0223(8) Uani 1 1 d . . . . .
C6B C 0.65274(12) 0.5348(4) 0.3284(3) 0.0221(8) Uani 1 1 d . . . . .
H6BA H 0.6465 0.4589 0.3663 0.026 Uiso 1 1 calc R U . . .
C7B C 0.58825(12) 0.6070(4) 0.3387(3) 0.0218(8) Uani 1 1 d . . . . .
H7BA H 0.5947 0.6744 0.3907 0.026 Uiso 1 1 calc R U . . .
C8B C 0.55296(13) 0.6441(4) 0.2683(3) 0.0271(9) Uani 1 1 d . . . . .
C9B C 0.52563(14) 0.7185(5) 0.2995(4) 0.0364(11) Uani 1 1 d . . . . .
H9BA H 0.5292 0.7516 0.3649 0.044 Uiso 1 1 calc R U . . .
C10B C 0.49339(15) 0.7426(5) 0.2330(4) 0.0443(13) Uani 1 1 d . . . . .
H10B H 0.4743 0.7927 0.2523 0.053 Uiso 1 1 calc R U . . .
C11B C 0.48865(14) 0.6937(5) 0.1372(4) 0.0382(12) Uani 1 1 d . . . . .
H11B H 0.4663 0.7082 0.0908 0.046 Uiso 1 1 calc R U . . .
C12B C 0.51740(13) 0.6236(5) 0.1115(3) 0.0340(11) Uani 1 1 d . . . . .
H12B H 0.5147 0.5915 0.0459 0.041 Uiso 1 1 calc R U . . .
C13B C 0.63249(12) 0.7320(4) 0.2665(3) 0.0219(8) Uani 1 1 d . . . . .
H13C H 0.6119 0.7947 0.2602 0.026 Uiso 1 1 calc R U . . .
H13D H 0.6440 0.7374 0.2068 0.026 Uiso 1 1 calc R U . . .
C14B C 0.66153(12) 0.7570(4) 0.3604(3) 0.0233(9) Uani 1 1 d . . . . .
H14C H 0.6828 0.8068 0.3452 0.028 Uiso 1 1 calc R U . . .
H14D H 0.6504 0.8037 0.4104 0.028 Uiso 1 1 calc R U . . .
C15B C 0.68552(11) 0.6028(4) 0.4964(3) 0.0211(8) Uani 1 1 d . . . . .
C16B C 0.68646(12) 0.4800(4) 0.5354(3) 0.0254(9) Uani 1 1 d . . . . .
H16B H 0.6786 0.4099 0.4927 0.031 Uiso 1 1 calc R U . . .
C17B C 0.69876(13) 0.4584(4) 0.6362(3) 0.0293(10) Uani 1 1 d . . . . .
H17B H 0.6981 0.3743 0.6618 0.035 Uiso 1 1 calc R U . . .
C18B C 0.71185(13) 0.5576(5) 0.6993(3) 0.0323(10) Uani 1 1 d . . . . .
H18B H 0.7205 0.5427 0.7679 0.039 Uiso 1 1 calc R U . . .
C19B C 0.71213(12) 0.6798(4) 0.6599(3) 0.0283(10) Uani 1 1 d . . . . .
H19B H 0.7216 0.7486 0.7024 0.034 Uiso 1 1 calc R U . . .
C20B C 0.69900(12) 0.7039(4) 0.5608(3) 0.0277(9) Uani 1 1 d . . . . .
H20B H 0.6990 0.7886 0.5361 0.033 Uiso 1 1 calc R U . . .
C21B C 0.58998(14) 0.5016(5) 0.5275(3) 0.0354(11) Uani 1 1 d . . . . .
H21C H 0.5998 0.4264 0.5678 0.043 Uiso 1 1 calc R U . . .
H21D H 0.6097 0.5679 0.5372 0.043 Uiso 1 1 calc R U . . .
C22B C 0.55697(16) 0.5518(5) 0.5651(4) 0.0428(12) Uani 1 1 d . . . . .
H22D H 0.5637 0.5662 0.6366 0.064 Uiso 1 1 calc R U . . .
H22E H 0.5366 0.4896 0.5514 0.064 Uiso 1 1 calc R U . . .
H22F H 0.5489 0.6326 0.5317 0.064 Uiso 1 1 calc R U . . .
N1S N 0.68621(15) 0.2133(4) 0.3684(3) 0.0471(12) Uani 1 1 d . . . . .
C11S C 0.65906(18) 0.1651(5) 0.3372(4) 0.0418(13) Uani 1 1 d . . . . .
C12S C 0.62427(19) 0.1027(6) 0.2964(5) 0.0613(18) Uani 1 1 d . . . . .
H12C H 0.6127 0.0708 0.3505 0.092 Uiso 1 1 calc R U . . .
H12D H 0.6290 0.0312 0.2545 0.092 Uiso 1 1 calc R U . . .
H12E H 0.6075 0.1640 0.2566 0.092 Uiso 1 1 calc R U . . .
N2SA N 0.8232(4) 0.3675(15) 0.1818(11) 0.049(2) Uani 0.475(15) 1 d . U P A 1
N2SB N 0.8223(4) 0.3088(13) 0.2030(10) 0.049(2) Uani 0.525(15) 1 d . U P A 2
C21S C 0.85329(18) 0.3548(6) 0.2026(4) 0.0465(14) Uani 1 1 d . . . . .
C22S C 0.89297(17) 0.3757(6) 0.2189(5) 0.0561(16) Uani 1 1 d . . . . .
H22G H 0.9043 0.3451 0.2851 0.084 Uiso 1 1 calc R U . . .
H22H H 0.8980 0.4672 0.2138 0.084 Uiso 1 1 calc R U . . .
H22I H 0.9036 0.3290 0.1690 0.084 Uiso 1 1 calc R U . . .

loop_
_atom_site_aniso_label
_atom_site_aniso_U_11
_atom_site_aniso_U_22
_atom_site_aniso_U_33
_atom_site_aniso_U_23
_atom_site_aniso_U_13
_atom_site_aniso_U_12
Zn1 0.0246(3) 0.0184(2) 0.0172(2) -0.00046(18) 0.00518(19) -0.00002(18)
Cl1A 0.0413(7) 0.0278(5) 0.0235(5) 0.0068(4) 0.0027(5) -0.0041(5)
Cl2A 0.0360(6) 0.0217(5) 0.0338(6) -0.0004(4) 0.0088(5) 0.0063(4)
S1A 0.0366(6) 0.0240(5) 0.0258(5) 0.0029(4) 0.0076(5) 0.0084(4)
N1A 0.028(2) 0.0237(18) 0.0248(18) -0.0042(15) 0.0061(15) -0.0054(15)
N2A 0.0237(18) 0.0143(15) 0.0172(16) 0.0023(13) 0.0030(13) 0.0006(13)
N3A 0.0247(19) 0.0257(18) 0.0221(17) -0.0035(14) 0.0036(15) 0.0008(14)
N4A 0.0267(19) 0.0132(16) 0.0292(19) 0.0004(14) 0.0096(15) 0.0001(13)
C1A 0.033(3) 0.029(2) 0.029(2) -0.0057(19) 0.008(2) -0.0055(19)
C2A 0.036(3) 0.022(2) 0.034(2) -0.0085(19) 0.004(2) -0.0025(18)
C3A 0.029(2) 0.0151(19) 0.037(2) -0.0007(17) 0.007(2) -0.0054(16)
C4A 0.028(2) 0.020(2) 0.030(2) -0.0029(17) 0.0107(19) 0.0021(17)
C5A 0.027(2) 0.0187(19) 0.024(2) 0.0006(16) 0.0115(17) -0.0009(16)
C6A 0.020(2) 0.026(2) 0.023(2) 0.0006(17) 0.0068(17) 0.0007(16)
C7A 0.028(2) 0.023(2) 0.021(2) -0.0011(16) 0.0073(17) 0.0003(17)
C8A 0.025(2) 0.029(2) 0.018(2) -0.0032(17) 0.0033(17) 0.0026(17)
C9A 0.032(3) 0.044(3) 0.021(2) -0.005(2) 0.0030(19) -0.009(2)
C10A 0.032(3) 0.062(4) 0.029(3) -0.008(2) -0.001(2) -0.018(2)
C11A 0.027(3) 0.054(3) 0.031(2) 0.000(2) 0.008(2) -0.010(2)
C12A 0.031(3) 0.046(3) 0.022(2) -0.006(2) 0.0072(19) 0.000(2)
C13A 0.028(2) 0.019(2) 0.024(2) 0.0047(16) 0.0027(18) 0.0000(16)
C14A 0.026(2) 0.019(2) 0.023(2) -0.0015(16) 0.0019(17) 0.0021(16)
C15A 0.021(2) 0.024(2) 0.021(2) -0.0056(16) 0.0023(16) 0.0017(16)
C16A 0.030(2) 0.032(2) 0.024(2) -0.0024(18) 0.0073(19) -0.0003(18)
C17A 0.036(3) 0.028(2) 0.033(2) -0.0001(19) 0.015(2) -0.0003(19)
C18A 0.029(2) 0.040(3) 0.025(2) -0.0062(19) 0.0101(19) 0.001(2)
C19A 0.028(2) 0.025(2) 0.030(2) -0.0096(18) 0.0047(19) 0.0049(17)
C20A 0.025(2) 0.029(2) 0.026(2) -0.0006(18) 0.0035(18) 0.0030(17)
C21A 0.044(3) 0.025(2) 0.028(2) 0.0071(18) 0.014(2) 0.010(2)
C22A 0.068(4) 0.034(3) 0.032(3) -0.006(2) 0.006(3) 0.007(3)
Zn2 0.0276(3) 0.0176(2) 0.0176(2) -0.00139(18) 0.00287(19) 0.00069(18)
Cl1B 0.0466(7) 0.0182(5) 0.0445(7) -0.0004(5) 0.0088(6) -0.0049(5)
Cl2B 0.0462(7) 0.0395(7) 0.0385(6) 0.0199(5) 0.0173(6) 0.0093(5)
S1B 0.0326(6) 0.0216(5) 0.0260(5) 0.0002(4) 0.0057(5) -0.0047(4)
N1B 0.035(2) 0.0227(18) 0.0243(18) -0.0055(15) 0.0039(16) 0.0055(15)
N2B 0.0268(19) 0.0133(15) 0.0187(16) 0.0008(13) 0.0038(14) 0.0008(13)
N3B 0.029(2) 0.0259(19) 0.0256(19) 0.0004(15) 0.0040(16) 0.0003(15)
N4B 0.034(2) 0.0159(16) 0.0190(17) -0.0022(13) 0.0028(15) -0.0026(14)
C1B 0.041(3) 0.040(3) 0.024(2) -0.007(2) 0.006(2) 0.008(2)
C2B 0.042(3) 0.034(3) 0.031(2) -0.001(2) 0.014(2) 0.011(2)
C3B 0.033(3) 0.030(2) 0.035(3) 0.005(2) 0.011(2) 0.0039(19)
C4B 0.025(2) 0.026(2) 0.023(2) 0.0015(17) 0.0033(17) 0.0013(17)
C5B 0.032(2) 0.0123(18) 0.022(2) -0.0001(15) 0.0033(17) 0.0007(16)
C6B 0.026(2) 0.023(2) 0.0163(19) -0.0001(16) 0.0012(16) 0.0005(16)
C7B 0.027(2) 0.0196(19) 0.0189(19) 0.0007(16) 0.0049(17) -0.0021(16)
C8B 0.031(2) 0.025(2) 0.024(2) 0.0029(17) 0.0019(18) 0.0003(18)
C9B 0.036(3) 0.047(3) 0.027(2) 0.001(2) 0.009(2) 0.018(2)
C10B 0.045(3) 0.050(3) 0.040(3) 0.004(2) 0.012(2) 0.022(3)
C11B 0.028(3) 0.050(3) 0.034(3) 0.004(2) 0.000(2) 0.011(2)
C12B 0.036(3) 0.036(3) 0.028(2) -0.001(2) -0.002(2) 0.003(2)
C13B 0.034(2) 0.0101(17) 0.024(2) 0.0028(15) 0.0104(18) -0.0030(15)
C14B 0.030(2) 0.0171(19) 0.023(2) 0.0013(16) 0.0056(18) -0.0018(16)
C15B 0.018(2) 0.027(2) 0.0191(19) -0.0025(16) 0.0046(16) 0.0026(16)
C16B 0.026(2) 0.029(2) 0.020(2) -0.0032(17) 0.0020(17) 0.0031(17)
C17B 0.034(3) 0.029(2) 0.024(2) 0.0032(18) 0.0042(19) 0.0105(19)
C18B 0.034(3) 0.042(3) 0.020(2) -0.0040(19) 0.0019(19) 0.010(2)
C19B 0.020(2) 0.037(3) 0.027(2) -0.0081(19) 0.0030(18) -0.0004(18)
C20B 0.023(2) 0.031(2) 0.028(2) -0.0041(19) 0.0025(18) -0.0024(18)
C21B 0.035(3) 0.047(3) 0.026(2) 0.010(2) 0.012(2) -0.005(2)
C22B 0.053(3) 0.039(3) 0.038(3) -0.002(2) 0.013(3) 0.001(2)
N1S 0.080(4) 0.033(2) 0.028(2) 0.0012(19) 0.010(2) -0.009(2)
C11S 0.074(4) 0.026(2) 0.024(2) 0.002(2) 0.004(3) -0.001(3)
C12S 0.079(5) 0.040(3) 0.055(4) 0.013(3) -0.013(3) -0.007(3)
N2SA 0.054(4) 0.043(6) 0.053(5) -0.012(5) 0.019(4) -0.006(6)
N2SB 0.054(4) 0.043(6) 0.053(5) -0.012(5) 0.019(4) -0.006(6)
C21S 0.057(4) 0.048(3) 0.039(3) -0.008(2) 0.020(3) 0.011(3)
C22S 0.062(4) 0.040(3) 0.076(4) -0.014(3) 0.038(3) -0.006(3)

loop_
_atom_type_symbol
_atom_type_description
_atom_type_scat_dispersion_real
_atom_type_scat_dispersion_imag
_atom_type_scat_source
C C 0.0033 0.0016 'International Tables Vol C Tables 4.2.6.8 and 6.1.1.4'
H H 0.0000 0.0000 'International Tables Vol C Tables 4.2.6.8 and 6.1.1.4'
N N 0.0061 0.0033 'International Tables Vol C Tables 4.2.6.8 and 6.1.1.4'
S S 0.1246 0.1234 'International Tables Vol C Tables 4.2.6.8 and 6.1.1.4'
Cl Cl 0.1484 0.1585 'International Tables Vol C Tables 4.2.6.8 and 6.1.1.4'
Zn Zn 0.2839 1.4301 'International Tables Vol C Tables 4.2.6.8 and 6.1.1.4'

loop_
_geom_angle_atom_site_label_1
_geom_angle_atom_site_label_2
_geom_angle_atom_site_label_3
_geom_angle
N1A Zn1 N3A 150.09(14)
N1A Zn1 N2A 74.96(13)
N3A Zn1 N2A 75.67(13)
N1A Zn1 Cl2A 98.30(10)
N3A Zn1 Cl2A 99.56(10)
N2A Zn1 Cl2A 137.77(9)
N1A Zn1 Cl1A 98.53(10)
N3A Zn1 Cl1A 97.41(10)
N2A Zn1 Cl1A 111.69(9)
Cl2A Zn1 Cl1A 110.53(5)
C21A S1A C7A 101.7(2)
C1A N1A C5A 118.8(4)
C1A N1A Zn1 120.6(3)
C5A N1A Zn1 119.7(3)
C6A N2A C7A 114.2(3)
C6A N2A C13A 101.5(3)
C7A N2A C13A 110.0(3)
C6A N2A Zn1 113.7(2)
C7A N2A Zn1 108.2(2)
C13A N2A Zn1 109.1(2)
C12A N3A C8A 119.4(4)
C12A N3A Zn1 122.7(3)
C8A N3A Zn1 117.3(3)
C15A N4A C6A 122.4(3)
C15A N4A C14A 120.7(3)
C6A N4A C14A 109.1(3)
N1A C1A C2A 122.8(4)
N1A C1A H1AA 118.6
C2A C1A H1AA 118.6
C3A C2A C1A 118.5(4)
C3A C2A H2AA 120.8
C1A C2A H2AA 120.8
C2A C3A C4A 119.1(4)
C2A C3A H3AA 120.4
C4A C3A H3AA 120.4
C5A C4A C3A 119.1(4)
C5A C4A H4AA 120.5
C3A C4A H4AA 120.5
N1A C5A C4A 121.7(4)
N1A C5A C6A 115.9(4)
C4A C5A C6A 122.4(4)
N4A C6A N2A 106.9(3)
N4A C6A C5A 112.9(3)
N2A C6A C5A 108.4(3)
N4A C6A H6AA 109.5
N2A C6A H6AA 109.5
C5A C6A H6AA 109.5
N2A C7A C8A 107.0(3)
N2A C7A S1A 111.0(3)
C8A C7A S1A 107.7(3)
N2A C7A H7AA 110.4
C8A C7A H7AA 110.4
S1A C7A H7AA 110.4
N3A C8A C9A 121.7(4)
N3A C8A C7A 116.1(4)
C9A C8A C7A 122.1(4)
C10A C9A C8A 118.5(4)
C10A C9A H9AA 120.7
C8A C9A H9AA 120.7
C9A C10A C11A 119.6(4)
C9A C10A H10A 120.2
C11A C10A H10A 120.2
C10A C11A C12A 118.7(5)
C10A C11A H11A 120.6
C12A C11A H11A 120.6
N3A C12A C11A 122.1(4)
N3A C12A H12A 119.0
C11A C12A H12A 119.0
N2A C13A C14A 104.9(3)
N2A C13A H13A 110.8
C14A C13A H13A 110.8
N2A C13A H13B 110.8
C14A C13A H13B 110.8
H13A C13A H13B 108.8
N4A C14A C13A 103.4(3)
N4A C14A H14A 111.1
C13A C14A H14A 111.1
N4A C14A H14B 111.1
C13A C14A H14B 111.1
H14A C14A H14B 109.0
N4A C15A C16A 122.0(4)
N4A C15A C20A 119.8(4)
C16A C15A C20A 118.2(4)
C17A C16A C15A 120.7(4)
C17A C16A H16A 119.7
C15A C16A H16A 119.7
C16A C17A C18A 120.8(4)
C16A C17A H17A 119.6
C18A C17A H17A 119.6
C19A C18A C17A 118.6(4)
C19A C18A H18A 120.7
C17A C18A H18A 120.7
C18A C19A C20A 121.7(4)
C18A C19A H19A 119.2
C20A C19A H19A 119.2
C19A C20A C15A 120.0(4)
C19A C20A H20A 120.0
C15A C20A H20A 120.0
C22A C21A S1A 112.5(4)
C22A C21A H21A 109.1
S1A C21A H21A 109.1
C22A C21A H21B 109.1
S1A C21A H21B 109.1
H21A C21A H21B 107.8
C21A C22A H22A 109.5
C21A C22A H22B 109.5
H22A C22A H22B 109.5
C21A C22A H22C 109.5
H22A C22A H22C 109.5
H22B C22A H22C 109.5
N3B Zn2 N1B 151.13(14)
N3B Zn2 N2B 75.71(13)
N1B Zn2 N2B 75.43(13)
N3B Zn2 Cl1B 99.71(11)
N1B Zn2 Cl1B 98.42(10)
N2B Zn2 Cl1B 127.93(9)
N3B Zn2 Cl2B 97.09(10)
N1B Zn2 Cl2B 96.63(11)
N2B Zn2 Cl2B 119.90(9)
Cl1B Zn2 Cl2B 112.15(5)
C21B S1B C7B 100.5(2)
C5B N1B C1B 118.2(4)
C5B N1B Zn2 118.1(3)
C1B N1B Zn2 122.8(3)
C6B N2B C7B 115.3(3)
C6B N2B C13B 101.3(3)
C7B N2B C13B 108.2(3)
C6B N2B Zn2 111.0(2)
C7B N2B Zn2 108.4(2)
C13B N2B Zn2 112.6(2)
C8B N3B C12B 119.4(4)
C8B N3B Zn2 117.3(3)
C12B N3B Zn2 123.1(3)
C15B N4B C6B 122.3(3)
C15B N4B C14B 121.2(3)
C6B N4B C14B 108.8(3)
N1B C1B C2B 123.1(4)
N1B C1B H1BA 118.5
C2B C1B H1BA 118.5
C1B C2B C3B 119.0(4)
C1B C2B H2BA 120.5
C3B C2B H2BA 120.5
C2B C3B C4B 118.3(4)
C2B C3B H3BA 120.8
C4B C3B H3BA 120.8
C5B C4B C3B 119.2(4)
C5B C4B H4BA 120.4
C3B C4B H4BA 120.4
N1B C5B C4B 122.2(4)
N1B C5B C6B 115.3(4)
C4B C5B C6B 122.4(4)
N4B C6B N2B 106.4(3)
N4B C6B C5B 111.7(3)
N2B C6B C5B 108.4(3)
N4B C6B H6BA 110.1
N2B C6B H6BA 110.1
C5B C6B H6BA 110.1
N2B C7B C8B 107.1(3)
N2B C7B S1B 112.5(3)
C8B C7B S1B 108.7(3)
N2B C7B H7BA 109.5
C8B C7B H7BA 109.5
S1B C7B H7BA 109.5
N3B C8B C9B 121.9(4)
N3B C8B C7B 116.6(4)
C9B C8B C7B 121.4(4)
C10B C9B C8B 118.2(5)
C10B C9B H9BA 120.9
C8B C9B H9BA 120.9
C9B C10B C11B 120.1(5)
C9B C10B H10B 120.0
C11B C10B H10B 120.0
C12B C11B C10B 118.1(4)
C12B C11B H11B 121.0
C10B C11B H11B 121.0
N3B C12B C11B 122.3(4)
N3B C12B H12B 118.8
C11B C12B H12B 118.8
N2B C13B C14B 104.9(3)
N2B C13B H13C 110.8
C14B C13B H13C 110.8
N2B C13B H13D 110.8
C14B C13B H13D 110.8
H13C C13B H13D 108.8
N4B C14B C13B 103.5(3)
N4B C14B H14C 111.1
C13B C14B H14C 111.1
N4B C14B H14D 111.1
C13B C14B H14D 111.1
H14C C14B H14D 109.0
C16B C15B N4B 122.5(4)
C16B C15B C20B 118.1(4)
N4B C15B C20B 119.4(4)
C15B C16B C17B 120.9(4)
C15B C16B H16B 119.5
C17B C16B H16B 119.5
C18B C17B C16B 120.8(4)
C18B C17B H17B 119.6
C16B C17B H17B 119.6
C17B C18B C19B 118.4(4)
C17B C18B H18B 120.8
C19B C18B H18B 120.8
C20B C19B C18B 121.7(4)
C20B C19B H19B 119.2
C18B C19B H19B 119.2
C19B C20B C15B 120.0(4)
C19B C20B H20B 120.0
C15B C20B H20B 120.0
C22B C21B S1B 114.5(4)
C22B C21B H21C 108.6
S1B C21B H21C 108.6
C22B C21B H21D 108.6
S1B C21B H21D 108.6
H21C C21B H21D 107.6
C21B C22B H22D 109.5
C21B C22B H22E 109.5
H22D C22B H22E 109.5
C21B C22B H22F 109.5
H22D C22B H22F 109.5
H22E C22B H22F 109.5
N1S C11S C12S 179.6(7)
C11S C12S H12C 109.5
C11S C12S H12D 109.5
H12C C12S H12D 109.5
C11S C12S H12E 109.5
H12C C12S H12E 109.5
H12D C12S H12E 109.5
N2SA C21S C22S 163.2(10)
N2SB C21S C22S 163.2(9)
C21S C22S H22G 109.5
C21S C22S H22H 109.5
H22G C22S H22H 109.5
C21S C22S H22I 109.5
H22G C22S H22I 109.5
H22H C22S H22I 109.5

loop_
_geom_bond_atom_site_label_1
_geom_bond_atom_site_label_2
_geom_bond_distance
Zn1 N1A 2.127(4)
Zn1 N3A 2.130(4)
Zn1 N2A 2.234(3)
Zn1 Cl2A 2.2694(12)
Zn1 Cl1A 2.2741(11)
S1A C21A 1.829(5)
S1A C7A 1.834(4)
N1A C1A 1.340(5)
N1A C5A 1.347(5)
N2A C6A 1.466(5)
N2A C7A 1.493(5)
N2A C13A 1.508(5)
N3A C12A 1.333(6)
N3A C8A 1.341(5)
N4A C15A 1.398(5)
N4A C6A 1.459(5)
N4A C14A 1.465(5)
C1A C2A 1.384(6)
C1A H1AA 0.9500
C2A C3A 1.371(6)
C2A H2AA 0.9500
C3A C4A 1.404(6)
C3A H3AA 0.9500
C4A C5A 1.372(6)
C4A H4AA 0.9500
C5A C6A 1.523(6)
C6A H6AA 1.0000
C7A C8A 1.508(6)
C7A H7AA 1.0000
C8A C9A 1.393(6)
C9A C10A 1.380(7)
C9A H9AA 0.9500
C10A C11A 1.382(7)
C10A H10A 0.9500
C11A C12A 1.383(7)
C11A H11A 0.9500
C12A H12A 0.9500
C13A C14A 1.521(6)
C13A H13A 0.9900
C13A H13B 0.9900
C14A H14A 0.9900
C14A H14B 0.9900
C15A C16A 1.401(6)
C15A C20A 1.407(6)
C16A C17A 1.383(6)
C16A H16A 0.9500
C17A C18A 1.397(6)
C17A H17A 0.9500
C18A C19A 1.373(6)
C18A H18A 0.9500
C19A C20A 1.389(6)
C19A H19A 0.9500
C20A H20A 0.9500
C21A C22A 1.504(7)
C21A H21A 0.9900
C21A H21B 0.9900
C22A H22A 0.9800
C22A H22B 0.9800
C22A H22C 0.9800
Zn2 N3B 2.125(4)
Zn2 N1B 2.148(4)
Zn2 N2B 2.224(3)
Zn2 Cl1B 2.2537(12)
Zn2 Cl2B 2.2711(12)
S1B C21B 1.826(5)
S1B C7B 1.828(4)
N1B C5B 1.340(5)
N1B C1B 1.347(6)
N2B C6B 1.469(5)
N2B C7B 1.495(5)
N2B C13B 1.507(5)
N3B C8B 1.337(5)
N3B C12B 1.337(6)
N4B C15B 1.399(5)
N4B C6B 1.453(5)
N4B C14B 1.472(5)
C1B C2B 1.369(7)
C1B H1BA 0.9500
C2B C3B 1.385(7)
C2B H2BA 0.9500
C3B C4B 1.399(6)
C3B H3BA 0.9500
C4B C5B 1.377(6)
C4B H4BA 0.9500
C5B C6B 1.522(6)
C6B H6BA 1.0000
C7B C8B 1.510(6)
C7B H7BA 1.0000
C8B C9B 1.396(6)
C9B C10B 1.372(7)
C9B H9BA 0.9500
C10B C11B 1.393(7)
C10B H10B 0.9500
C11B C12B 1.380(7)
C11B H11B 0.9500
C12B H12B 0.9500
C13B C14B 1.533(6)
C13B H13C 0.9900
C13B H13D 0.9900
C14B H14C 0.9900
C14B H14D 0.9900
C15B C16B 1.390(6)
C15B C20B 1.409(6)
C16B C17B 1.392(6)
C16B H16B 0.9500
C17B C18B 1.379(6)
C17B H17B 0.9500
C18B C19B 1.390(7)
C18B H18B 0.9500
C19B C20B 1.380(6)
C19B H19B 0.9500
C20B H20B 0.9500
C21B C22B 1.494(7)
C21B H21C 0.9900
C21B H21D 0.9900
C22B H22D 0.9800
C22B H22E 0.9800
C22B H22F 0.9800
N1S C11S 1.124(7)
C11S C12S 1.446(8)
C12S H12C 0.9800
C12S H12D 0.9800
C12S H12E 0.9800
N2SA C21S 1.091(16)
N2SB C21S 1.233(15)
C21S C22S 1.442(9)
C22S H22G 0.9800
C22S H22H 0.9800
C22S H22I 0.9800

loop_
_geom_hbond_atom_site_label_D
_geom_hbond_atom_site_label_H
_geom_hbond_atom_site_label_A
_geom_hbond_distance_DH
_geom_hbond_distance_HA
_geom_hbond_distance_DA
_geom_hbond_angle_DHA
_geom_hbond_site_symmetry_A
C6A H6AA S1A 1.00 2.50 3.081(4) 116.5 .
C7A H7AA Cl1A 1.00 2.59 3.568(4) 165.9 4_576
C11A H11A Cl2A 0.95 2.82 3.647(5) 145.7 3_766
C14A H14A Cl1A 0.99 2.71 3.643(4) 158.1 4_576
C21A H21B Cl2A 0.99 2.81 3.568(5) 133.5 4_566
C6B H6BA S1B 1.00 2.53 3.082(4) 114.8 .
C7B H7BA Cl2B 1.00 2.62 3.590(4) 162.4 4_576
C11B H11B Cl1B 0.95 2.85 3.686(5) 147.6 3_665
C14B H14D Cl2B 0.99 2.64 3.562(5) 154.6 4_576
C21B H21C Cl1B 0.99 2.75 3.521(5) 135.4 4_566
C12S H12C Cl2B 0.98 2.88 3.805(7) 156.9 4_566
C12S H12E Cl1B 0.98 2.65 3.600(6) 163.9 .

loop_
_geom_torsion_atom_site_label_1
_geom_torsion_atom_site_label_2
_geom_torsion_atom_site_label_3
_geom_torsion_atom_site_label_4
_geom_torsion
C5A N1A C1A C2A 0.2(7)
Zn1 N1A C1A C2A -168.7(3)
N1A C1A C2A C3A -0.8(7)
C1A C2A C3A C4A 2.0(7)
C2A C3A C4A C5A -2.6(6)
C1A N1A C5A C4A -0.8(6)
Zn1 N1A C5A C4A 168.2(3)
C1A N1A C5A C6A 177.0(4)
Zn1 N1A C5A C6A -14.0(5)
C3A C4A C5A N1A 2.0(6)
C3A C4A C5A C6A -175.7(4)
C15A N4A C6A N2A -132.0(4)
C14A N4A C6A N2A 17.3(4)
C15A N4A C6A C5A 108.8(4)
C14A N4A C6A C5A -101.9(4)
C7A N2A C6A N4A 84.7(4)
C13A N2A C6A N4A -33.5(4)
Zn1 N2A C6A N4A -150.5(2)
C7A N2A C6A C5A -153.3(3)
C13A N2A C6A C5A 88.5(4)
Zn1 N2A C6A C5A -28.5(4)
N1A C5A C6A N4A 146.1(4)
C4A C5A C6A N4A -36.1(5)
N1A C5A C6A N2A 27.8(5)
C4A C5A C6A N2A -154.4(4)
C6A N2A C7A C8A 169.7(3)
C13A N2A C7A C8A -77.0(4)
Zn1 N2A C7A C8A 42.0(3)
C6A N2A C7A S1A 52.4(4)
C13A N2A C7A S1A 165.7(3)
Zn1 N2A C7A S1A -75.3(3)
C21A S1A C7A N2A -118.2(3)
C21A S1A C7A C8A 125.0(3)
C12A N3A C8A C9A 1.4(7)
Zn1 N3A C8A C9A -169.4(3)
C12A N3A C8A C7A -176.8(4)
Zn1 N3A C8A C7A 12.4(5)
N2A C7A C8A N3A -37.1(5)
S1A C7A C8A N3A 82.3(4)
N2A C7A C8A C9A 144.7(4)
S1A C7A C8A C9A -95.9(4)
N3A C8A C9A C10A -1.3(7)
C7A C8A C9A C10A 176.8(4)
C8A C9A C10A C11A 0.7(8)
C9A C10A C11A C12A -0.3(8)
C8A N3A C12A C11A -1.0(7)
Zn1 N3A C12A C11A 169.2(4)
C10A C11A C12A N3A 0.5(8)
C6A N2A C13A C14A 37.4(4)
C7A N2A C13A C14A -83.8(4)
Zn1 N2A C13A C14A 157.7(3)
C15A N4A C14A C13A 156.5(4)
C6A N4A C14A C13A 6.6(4)
N2A C13A C14A N4A -27.4(4)
C6A N4A C15A C16A -18.4(6)
C14A N4A C15A C16A -164.3(4)
C6A N4A C15A C20A 163.7(4)
C14A N4A C15A C20A 17.8(6)
N4A C15A C16A C17A -178.8(4)
C20A C15A C16A C17A -0.9(6)
C15A C16A C17A C18A 1.9(7)
C16A C17A C18A C19A -1.1(7)
C17A C18A C19A C20A -0.5(7)
C18A C19A C20A C15A 1.5(7)
N4A C15A C20A C19A 177.2(4)
C16A C15A C20A C19A -0.8(6)
C7A S1A C21A C22A -88.4(4)
C5B N1B C1B C2B -0.5(7)
Zn2 N1B C1B C2B 168.7(4)
N1B C1B C2B C3B 0.4(8)
C1B C2B C3B C4B -0.5(7)
C2B C3B C4B C5B 0.7(6)
C1B N1B C5B C4B 0.7(6)
Zn2 N1B C5B C4B -169.1(3)
C1B N1B C5B C6B -176.1(4)
Zn2 N1B C5B C6B 14.1(5)
C3B C4B C5B N1B -0.8(6)
C3B C4B C5B C6B 175.8(4)
C15B N4B C6B N2B 126.1(4)
C14B N4B C6B N2B -23.5(4)
C15B N4B C6B C5B -115.8(4)
C14B N4B C6B C5B 94.6(4)
C7B N2B C6B N4B -79.4(4)
C13B N2B C6B N4B 37.1(4)
Zn2 N2B C6B N4B 156.9(2)
C7B N2B C6B C5B 160.4(3)
C13B N2B C6B C5B -83.1(4)
Zn2 N2B C6B C5B 36.6(4)
N1B C5B C6B N4B -150.8(3)
C4B C5B C6B N4B 32.4(5)
N1B C5B C6B N2B -33.9(5)
C4B C5B C6B N2B 149.3(4)
C6B N2B C7B C8B -166.0(3)
C13B N2B C7B C8B 81.4(4)
Zn2 N2B C7B C8B -40.9(3)
C6B N2B C7B S1B -46.7(4)
C13B N2B C7B S1B -159.2(3)
Zn2 N2B C7B S1B 78.4(3)
C21B S1B C7B N2B 120.3(3)
C21B S1B C7B C8B -121.3(3)
C12B N3B C8B C9B -1.7(7)
Zn2 N3B C8B C9B 173.2(4)
C12B N3B C8B C7B 176.7(4)
Zn2 N3B C8B C7B -8.4(5)
N2B C7B C8B N3B 33.7(5)
S1B C7B C8B N3B -88.1(4)
N2B C7B C8B C9B -147.9(4)
S1B C7B C8B C9B 90.3(5)
N3B C8B C9B C10B 1.8(8)
C7B C8B C9B C10B -176.5(5)
C8B C9B C10B C11B -0.3(8)
C9B C10B C11B C12B -1.3(8)
C8B N3B C12B C11B 0.0(7)
Zn2 N3B C12B C11B -174.6(4)
C10B C11B C12B N3B 1.5(8)
C6B N2B C13B C14B -37.0(4)
C7B N2B C13B C14B 84.7(4)
Zn2 N2B C13B C14B -155.6(3)
C15B N4B C14B C13B -150.4(4)
C6B N4B C14B C13B -0.4(4)
N2B C13B C14B N4B 23.4(4)
C6B N4B C15B C16B 14.9(6)
C14B N4B C15B C16B 160.7(4)
C6B N4B C15B C20B -168.1(4)
C14B N4B C15B C20B -22.2(6)
N4B C15B C16B C17B 180.0(4)
C20B C15B C16B C17B 2.9(6)
C15B C16B C17B C18B -2.8(7)
C16B C17B C18B C19B 0.6(7)
C17B C18B C19B C20B 1.4(7)
C18B C19B C20B C15B -1.2(7)
C16B C15B C20B C19B -0.9(6)
N4B C15B C20B C19B -178.1(4)
C7B S1B C21B C22B 88.2(4)
